data_5000271
loop_
_publ_author_name
'Trischman, Jacqueline A.'
'Tapiolas, Dianne M.'
'Jensen, Paul R.'
'Dwight, Ryan'
'Fenical, William'
'McKee, Tawnya C.'
'Ireland, Chris M.'
'Stout, Thomas J.'
'Clardy, Jon'

_publ_section_title
;
 Salinamides A and B: anti-inflammatory depsipeptides from a marine
 streptomycete
;
_journal_issue 2
_journal_name_full 'Journal of the American Chemical Society'
_journal_page_first 757
_journal_page_last 758
_journal_paper_doi 10.1021/ja00081a042
_journal_volume 116
_journal_year 1994
_chemical_formula_moiety 'C51 H70 Cl1 N7 O15,H2 O1'
_chemical_formula_sum 'C51 H72 Cl N7 O16'
_chemical_melting_point 512.15
_chemical_name_common
;
PEPSEQ C=6 GLY*-PHE*-THR-SER!,THR*-ILE- A=2 GLY*,SER!
;
_chemical_name_systematic 'Salinamide B monohydrate'
_space_group_IT_number 19
_symmetry_cell_setting orthorhombic
_symmetry_Int_Tables_number 19
_symmetry_space_group_name_Hall 'P 2ac 2ab'
_symmetry_space_group_name_H-M 'P 21 21 21'
_cell_angle_alpha 90
_cell_angle_beta 90
_cell_angle_gamma 90
_cell_formula_units_Z 4
_cell_length_a 8.801(4)
_cell_length_b 22.595(7)
_cell_length_c 27.776(5)
_cell_volume 5523.496
_diffrn_ambient_temperature 243.15
_exptl_crystal_colour colorless
_exptl_crystal_density_diffrn 1.269
_refine_ls_R_factor_gt 0.0828
_refine_ls_wR_factor_gt 0.0828
_cod_original_formula_sum 'C51 H72 Cl1 N7 O16'
_cod_database_code 5000271

loop_
_symmetry_equiv_pos_site_id
_symmetry_equiv_pos_as_xyz
1 x,y,z
2 1/2+x,1/2-y,-z
3 -x,1/2+y,1/2-z
4 1/2-x,-y,1/2+z

loop_
_atom_site_label
_atom_site_type_symbol
_atom_site_fract_x
_atom_site_fract_y
_atom_site_fract_z
O1 O 0.8465(48) 0.2381(16) 0.0822(12)
Cl1 Cl 0.3749(7) 0.1709(2) 0.0442(2)
C1 C 0.0050(16) 0.5255(5) -0.0295(5)
C2 C 0.0883(19) 0.4726(5) -0.0448(5)
N1 N 0.1001(15) 0.4321(4) -0.0040(4)
C3 C 0.2019(20) 0.3890(6) -0.0030(5)
C4 C 0.1975(19) 0.3525(6) 0.0412(5)
C5 C 0.2947(19) 0.3088(5) 0.0487(5)
C6 C 0.3088(20) 0.2707(6) 0.0941(5)
C7 C 0.4704(21) 0.2704(5) 0.1141(4)
O2 O 0.5016(14) 0.3293(3) 0.1343(3)
C8 C 0.5255(18) 0.3759(5) 0.1015(4)
C9 C 0.4460(18) 0.4277(5) 0.1097(4)
C10 C 0.4561(17) 0.4723(5) 0.0781(4)
C11 C 0.5472(15) 0.4680(4) 0.0367(3)
C12 C 0.6321(17) 0.4177(4) 0.0319(4)
C13 C 0.6230(19) 0.3717(5) 0.0631(4)
C14 C 0.5514(16) 0.5146(4) -0.0015(3)
N2 N 0.4956(12) 0.4880(3) -0.0468(3)
C15 C 0.5059(14) 0.5177(4) -0.0889(4)
C16 C 0.4586(16) 0.4835(4) -0.1329(3)
N3 N 0.4168(14) 0.5237(4) -0.1724(3)
C17 C 0.2691(18) 0.5315(5) -0.1846(4)
C18 C 0.2390(15) 0.5768(5) -0.2249(4)
C19 C 0.0977(16) 0.6128(5) -0.2139(3)
O3 O 0.1131(10) 0.6338(3) -0.1641(3)
C20 C -0.0167(19) 0.6480(5) -0.1412(4)
C21 C 0.0109(16) 0.6666(5) -0.0890(4)
C22 C -0.0650(17) 0.6218(5) -0.0553(3)
O4 O 0.0085(10) 0.5660(3) -0.0646(3)
N4 N 0.1665(13) 0.6743(4) -0.0772(3)
C23 C 0.2406(15) 0.7229(5) -0.0936(4)
C24 C 0.4077(16) 0.7281(5) -0.0799(4)
N5 N 0.4513(12) 0.6926(3) -0.0392(3)
C25 C 0.3965(15) 0.7072(5) 0.0053(4)
C26 C 0.4314(15) 0.6678(4) 0.0470(3)
N6 N 0.5145(12) 0.6130(4) 0.0371(3)
C27 C 0.4494(19) 0.5696(5) 0.0094(4)
O5 O 0.3185(11) 0.5750(3) -0.0079(3)
O6 O -0.0604(13) 0.5324(4) 0.0076(3)
O7 O 0.2963(13) 0.3810(4) -0.0353(3)
C28 C 0.2493(21) 0.2087(5) 0.0825(5)
O8 O 0.1984(15) 0.2887(4) 0.1302(3)
C29 C 0.4929(24) 0.2273(5) 0.1548(5)
O9 O 0.5603(10) 0.5696(3) -0.0898(3)
C30 C 0.5721(21) 0.4362(6) -0.1466(5)
C31 C 0.5014(49) 0.3970(13) -0.1880(7)
C32 C 0.5658(57) 0.3667(14) -0.1985(11)
C33 C 0.7352(23) 0.4613(7) -0.1503(5)
O10 O 0.1647(12) 0.5045(4) -0.1668(3)
N7 N 0.3703(12) 0.6094(4) -0.2381(3)
C34 C 0.4167(18) 0.6129(5) -0.2846(4)
C35 C 0.5763(17) 0.6341(5) -0.2945(4)
C36 C 0.6944(18) 0.5884(5) -0.2817(4)
C37 C 0.6683(19) 0.5257(6) -0.3035(5)
C38 C 0.8055(20) 0.4858(6) -0.2921(6)
C39 C 0.6386(22) 0.5292(7) -0.3576(5)
O11 O 0.3348(12) 0.5959(4) -0.3177(3)
C40 C 0.6178(20) 0.6949(5) -0.2713(5)
O12 O 0.6925(11) 0.5773(4) -0.2297(3)
C41 C 0.0728(17) 0.6648(6) -0.2468(4)
O13 O -0.1412(12) 0.6438(4) -0.1586(3)
O14 O 0.1790(11) 0.7610(3) -0.1179(3)
C42 C 0.5143(16) 0.7185(4) -0.1242(4)
C43 C 0.4962(18) 0.7660(5) -0.1620(4)
O15 O 0.4764(11) 0.6638(3) -0.1480(2)
O16 O 0.3273(12) 0.7535(4) 0.0105(3)
C44 C 0.2832(16) 0.6591(5) 0.0749(4)
C45 C 0.3051(18) 0.6333(5) 0.1263(5)
C46 C 0.2280(22) 0.5824(6) 0.1400(7)
C47 C 0.2415(24) 0.5612(7) 0.1873(8)
C48 C 0.3303(26) 0.5885(11) 0.2200(7)
C49 C 0.4046(24) 0.6377(7) 0.2056(5)
C50 C 0.3962(20) 0.6597(6) 0.1603(5)
C51 C 0.6621(15) 0.6076(6) 0.0597(4)
H1 H 0.03420 0.45340 -0.07040
H2 H 0.18730 0.48320 -0.05650
H3 H 0.03700 0.43680 0.02120
H4 H 0.12200 0.36090 0.06510
H5 H 0.36370 0.29990 0.02290
H6 H 0.54120 0.26170 0.08870
H7 H 0.38380 0.43140 0.13800
H8 H 0.40110 0.50820 0.08430
H9 H 0.70240 0.41510 0.00560
H10 H 0.68530 0.33730 0.05880
H11 H 0.65420 0.52770 -0.00590
H12 H 0.45480 0.45150 -0.04640
H13 H 0.36740 0.46260 -0.12450
H14 H 0.49000 0.54360 -0.18820
H15 H 0.21430 0.55330 -0.25260
H16 H 0.00990 0.58770 -0.21610
H17 H -0.03920 0.70390 -0.08420
H18 H -0.04860 0.63350 -0.02240
H19 H -0.17240 0.61950 -0.06090
H20 H 0.21590 0.64720 -0.05940
H21 H 0.42180 0.76860 -0.07040
H22 H 0.51270 0.66100 -0.04290
H23 H 0.49650 0.69030 0.06780
H24 H 0.15190 0.21160 0.06710
H25 H 0.23680 0.18670 0.11180
H26 H 0.21630 0.32430 0.13830
H27 H 0.59630 0.22950 0.16570
H28 H 0.47120 0.18780 0.14410
H29 H 0.42590 0.23750 0.18080
H30 H 0.57390 0.40830 -0.12060
H31 H 0.40370 0.40320 -0.20260
H32 H 0.52040 0.34840 -0.22620
H33 H 0.58830 0.33700 -0.17490
H34 H 0.65800 0.38630 -0.20790
H35 H 0.80420 0.43030 -0.15920
H36 H 0.76440 0.47720 -0.11960
H37 H 0.73810 0.49210 -0.17410
H38 H 0.42380 0.62860 -0.21540
H39 H 0.58400 0.64010 -0.32860
H40 H 0.79310 0.60260 -0.29090
H41 H 0.58040 0.50870 -0.28840
H42 H 0.78960 0.44710 -0.30550
H43 H 0.81720 0.48270 -0.25780
H44 H 0.89550 0.50290 -0.30580
H45 H 0.62290 0.49020 -0.37060
H46 H 0.72400 0.54730 -0.37330
H47 H 0.54940 0.55280 -0.36290
H48 H 0.72040 0.70560 -0.27920
H49 H 0.60770 0.69150 -0.23710
H50 H 0.54980 0.72490 -0.28300
H51 H 0.75030 0.60210 -0.21590
H52 H -0.01800 0.68600 -0.23840
H53 H 0.06520 0.65100 -0.27940
H54 H 0.15890 0.69060 -0.24390
H55 H 0.61760 0.71720 -0.11320
H56 H 0.56430 0.75860 -0.18840
H57 H 0.51990 0.80350 -0.14770
H58 H 0.39350 0.76650 -0.17370
H59 H 0.50150 0.63490 -0.13020
H60 H 0.23150 0.69630 0.07760
H61 H 0.21890 0.63290 0.05690
H62 H 0.16400 0.56320 0.11680
H63 H 0.18720 0.52570 0.19560
H64 H 0.33990 0.57280 0.25190
H65 H 0.46450 0.65780 0.22950
H66 H 0.45430 0.69410 0.15190
H67 H 0.70750 0.57050 0.05090
H68 H 0.64930 0.60910 0.09400
H69 H 0.72670 0.63940 0.04960

loop_
_atom_type_symbol
_atom_type_radius_bond
C 0.68
H 0.23
Cl 0.99
N 0.68
O 0.68
